data_7703412
loop_
_publ_author_name
'Wang, Weiran'
'Lynch, Vincent M.'
'Guo, Hongyu'
'Datta, Anwesha'
'Jones, Richard A.'

_publ_section_title
;
 Electropolymerizable N-heterocyclic carbene complexes of Rh and Ir with
 enantiotropic polymorphic phases.
;
_journal_issue 7
_journal_name_full 'Dalton transactions (Cambridge, England : 2003)'
_journal_page_first 2264
_journal_page_last 2272
_journal_paper_doi 10.1039/c9dt04844h
_journal_volume 49
_journal_year 2020
_chemical_formula_moiety 'C22.96 H24 I Ir N2 S3'
_chemical_formula_sum 'C23 H24 I Ir N2 S3'
_chemical_formula_weight 743.72
_space_group_crystal_system monoclinic
_space_group_IT_number 15
_space_group_name_Hall '-C 2yc'
_space_group_name_H-M_alt 'C 1 2/c 1'
_atom_sites_solution_hydrogens geom
_atom_sites_solution_primary dual
_audit_creation_date 2019-02-26
_audit_creation_method
;
Olex2 1.2
(compiled 2018.05.29 svn.r3508 for OlexSys, GUI svn.r5506)
;
_audit_update_record
;
2019-11-05 deposited with the CCDC.	2020-01-29 downloaded from the CCDC.
;
_cell_angle_alpha 90
_cell_angle_beta 113.778(4)
_cell_angle_gamma 90
_cell_formula_units_Z 8
_cell_length_a 24.425(2)
_cell_length_b 9.2985(8)
_cell_length_c 23.526(2)
_cell_measurement_reflns_used 8481
_cell_measurement_temperature 296(2)
_cell_measurement_theta_max 22.455
_cell_measurement_theta_min 2.371
_cell_volume 4889.6(7)
_computing_molecular_graphics 'Olex2 (Dolomanov et al., 2009)'
_computing_publication_material 'Olex2 (Dolomanov et al., 2009)'
_computing_structure_refinement 'ShelXL (Sheldrick, 2015)'
_computing_structure_solution 'ShelXT (Sheldrick, 2015)'
_diffrn_ambient_temperature 296.15
_diffrn_measured_fraction_theta_full 1.000
_diffrn_measured_fraction_theta_max 0.990
_diffrn_measurement_device_type 'Bruker APEX-II CCD'
_diffrn_measurement_method '\f and \w scans'
_diffrn_radiation_type MoK\a
_diffrn_radiation_wavelength 0.71073
_diffrn_reflns_av_R_equivalents 0.0619
_diffrn_reflns_av_unetI/netI 0.0473
_diffrn_reflns_Laue_measured_fraction_full 1.000
_diffrn_reflns_Laue_measured_fraction_max 0.990
_diffrn_reflns_limit_h_max 32
_diffrn_reflns_limit_h_min -32
_diffrn_reflns_limit_k_max 12
_diffrn_reflns_limit_k_min -12
_diffrn_reflns_limit_l_max 31
_diffrn_reflns_limit_l_min -31
_diffrn_reflns_number 52030
_diffrn_reflns_point_group_measured_fraction_full 1.000
_diffrn_reflns_point_group_measured_fraction_max 0.990
_diffrn_reflns_theta_full 25.242
_diffrn_reflns_theta_max 28.510
_diffrn_reflns_theta_min 1.822
_exptl_absorpt_coefficient_mu 6.994
_exptl_absorpt_correction_T_max 1.0
_exptl_absorpt_correction_T_min 0.65
_exptl_absorpt_correction_type multi-scan
_exptl_absorpt_process_details
;
Bruker Nonius Kappa CCD
;
_exptl_crystal_colour orange
_exptl_crystal_density_diffrn 2.021
_exptl_crystal_description prism
_exptl_crystal_F_000 2832
_exptl_crystal_size_max 0.13
_exptl_crystal_size_mid 0.057
_exptl_crystal_size_min 0.054
_refine_diff_density_max 0.823
_refine_diff_density_min -0.769
_refine_diff_density_rms 0.100
_refine_ls_extinction_method none
_refine_ls_goodness_of_fit_ref 1.030
_refine_ls_hydrogen_treatment constr
_refine_ls_matrix_type full
_refine_ls_number_parameters 388
_refine_ls_number_reflns 6150
_refine_ls_number_restraints 721
_refine_ls_restrained_S_all 1.055
_refine_ls_R_factor_all 0.0571
_refine_ls_R_factor_gt 0.0316
_refine_ls_shift/su_max 0.001
_refine_ls_shift/su_mean 0.000
_refine_ls_structure_factor_coef Fsqd
_refine_ls_weighting_details 'w=1/[\s^2^(Fo^2^)+(0.0248P)^2^+5.6292P] where P=(Fo^2^+2Fc^2^)/3'
_refine_ls_weighting_scheme calc
_refine_ls_wR_factor_gt 0.0670
_refine_ls_wR_factor_ref 0.0738
_reflns_Friedel_coverage 0.000
_reflns_number_gt 4432
_reflns_number_total 6150
_reflns_threshold_expression 'I > 2\s(I)'
_cod_data_source_file c9dt04844h2.cif
_cod_data_source_block Ir_298K_c2c
_cod_depositor_comments 'Adding full bibliography for 7703409--7703412.cif.'
_cod_original_cell_volume 4889.6(8)
_cod_database_code 7703412
_shelx_shelxl_version_number 2018/1
_shelx_space_group_comment
;
The symmetry employed for this shelxl refinement is uniquely defined
by the following loop, which should always be used as a source of
symmetry information in preference to the above space-group names.
They are only intended as comments.
;
_shelx_estimated_absorpt_t_max 0.704
_shelx_estimated_absorpt_t_min 0.463
_olex2_refinement_description
;
1. Fixed Uiso
 At 1.2 times of:
  All C(H) groups, All C(H,H) groups, All C(H,H,H,H) groups
 At 1.5 times of:
  All C(H,H,H) groups
2. Restrained distances
 S1-C4 \\sim S1A-C4
 with sigma of 0.02
 S1-C1 \\sim S1A-C1A
 with sigma of 0.02
 C3-C4 \\sim C3A-C4
 with sigma of 0.02
 C3-C2 \\sim C3A-C2A
 with sigma of 0.02
 C2-C1 \\sim C2A-C1A
 with sigma of 0.02
 S1-C2 \\sim S1A-C2A
 with sigma of 0.04
 C3-C1 \\sim C3A-C1A
 with sigma of 0.04
 C4-C2 \\sim C4-C2A
 with sigma of 0.04
 C4-C1 \\sim C4-C1A
 with sigma of 0.04
 S3-C9 \\sim S3A-C9
 with sigma of 0.02
 S3-C11 \\sim S3A-C11A
 with sigma of 0.02
 C9-C11 \\sim C9-C11A
 with sigma of 0.02
 C10-C9 \\sim C10A-C9
 with sigma of 0.02
 C10-C11 \\sim C10A-C11A
 with sigma of 0.02
 C11-C12 \\sim C11A-C12A
 with sigma of 0.02
 S3-C12 \\sim S3A-C12A
 with sigma of 0.02
 C9-C12 \\sim C9-C12A
 with sigma of 0.02
 C10-C12 \\sim C10A-C12A
 with sigma of 0.02
 Ir1-I1 \\sim Ir1A-I1A
 with sigma of 0.02
 Ir1-C14 \\sim Ir1A-C14
 with sigma of 0.02
 C17-C18 \\sim C17A-C18A
 with sigma of 0.02
 C16-C23 \\sim C16A-C23A
 with sigma of 0.02
 C21-C22 \\sim C21A-C22A
 with sigma of 0.02
 C22-C23 \\sim C22A-C23A
 with sigma of 0.02
 Ir1-C17 \\sim Ir1A-C17A
 with sigma of 0.04
 Ir1-C16 \\sim Ir1A-C16A
 with sigma of 0.04
 Ir1-C18 \\sim Ir1A-C18A
 with sigma of 0.04
 Ir1-C21 \\sim Ir1A-C21A
 with sigma of 0.04
 Ir1-C20 \\sim Ir1A-C20A
 with sigma of 0.04
 Ir1-C22 \\sim Ir1A-C22A
 with sigma of 0.04
 Ir1-C23 \\sim Ir1A-C23A
 with sigma of 0.04
 I1-C14 \\sim I1A-C14
 with sigma of 0.04
 I1-C17 \\sim I1A-C17A
 with sigma of 0.04
 I1-C16 \\sim I1A-C16A
 with sigma of 0.04
 I1-C21 \\sim I1A-C21A
 with sigma of 0.04
 I1-C20 \\sim I1A-C20A
 with sigma of 0.04
 C14-C17 \\sim C14-C17A
 with sigma of 0.04
 C14-C16 \\sim C14-C16A
 with sigma of 0.04
 C14-C21 \\sim C14-C21A
 with sigma of 0.04
 C14-C20 \\sim C14-C20A
 with sigma of 0.04
 C17-C16 \\sim C17A-C16A
 with sigma of 0.04
 C17-C21 \\sim C17A-C21A
 with sigma of 0.04
 C17-C20 \\sim C17A-C20A
 with sigma of 0.04
 C17-C23 \\sim C17A-C23A
 with sigma of 0.04
 C16-C18 \\sim C16A-C18A
 with sigma of 0.04
 C16-C21 \\sim C16A-C21A
 with sigma of 0.04
 C16-C20 \\sim C16A-C20A
 with sigma of 0.04
 C16-C22 \\sim C16A-C22A
 with sigma of 0.04
 C21-C20 \\sim C21A-C20A
 with sigma of 0.04
 C21-C23 \\sim C21A-C23A
 with sigma of 0.04
 C20-C22 \\sim C20A-C22A
 with sigma of 0.04
 C18-C19 \\sim C18A-C19
 with sigma of 0.02
 C20-C19 \\sim C20A-C19
 with sigma of 0.02
 Ir1-C19 \\sim Ir1A-C19
 with sigma of 0.04
 C17-C19 \\sim C17A-C19
 with sigma of 0.04
 C21-C19 \\sim C21A-C19
 with sigma of 0.04
3. Restrained planarity
 S1, C4, C3, C2, C1
 with sigma of 0.1
 S1A, C4, C3A, C2A, C1A
 with sigma of 0.1
 S3A, C11A, C12A, C10A, C9
 with sigma of 0.1
 S3, C11, C12, C10, C9
 with sigma of 0.1
4. Uiso/Uaniso restraints and constraints
C4 \\sim C3 \\sim C2 \\sim C1 \\sim S1: within 2A with sigma of 0.01 and sigma
for terminal atoms of 0.02
C4 \\sim C3A \\sim C2A \\sim C1A \\sim S1A: within 2A with sigma of 0.01 and
sigma for terminal atoms of 0.02
C16 \\sim C23 \\sim C22 \\sim C21: within 2A with sigma of 0.01 and sigma for
terminal atoms of 0.02
C16 \\sim C21: within 2A with sigma of 0.01 and sigma for terminal atoms of 0.02
S3A \\sim C9 \\sim C10A \\sim C11A \\sim C12A: within 2A with sigma of 0.01 and
sigma for terminal atoms of 0.02
S3 \\sim C9 \\sim C10 \\sim C11 \\sim C12: within 2A with sigma of 0.01 and
sigma for terminal atoms of 0.02
Ir1: within 2A with sigma of 0.01 and sigma for terminal atoms of 0.02
Ir1 \\sim I1: within 2A with sigma of 0.01 and sigma for terminal atoms of 0.02
I1 \\sim Ir1: within 2A with sigma of 0.04 and sigma for terminal atoms of 0.08
Ir1A \\sim I1A: within 2A with sigma of 0.04 and sigma for terminal atoms of
0.08
Ir1 \\sim C16 \\sim C17 \\sim C18 \\sim C19 \\sim C20 \\sim C21 \\sim C22 \\sim
C23: within 2A with sigma of 0.01 and sigma for terminal atoms of 0.02
Ir1 \\sim C21 \\sim C22 \\sim C23 \\sim C16 \\sim C17 \\sim C18 \\sim C19 \\sim
C20: within 2A with sigma of 0.04 and sigma for terminal atoms of 0.08
Ir1A \\sim C21A \\sim C22A \\sim C23A \\sim C16A \\sim C17A \\sim C18A \\sim
C19 \\sim C20A: within 2A with sigma of 0.04 and sigma for terminal atoms of
0.08
Uanis(I1) = Uanis(I1A)
Uanis(C21) = Uanis(C21A)
Uanis(C22) = Uanis(C22A)
Uanis(C23) = Uanis(C23A)
Uanis(C17A) = Uanis(C17)
Uanis(C18A) = Uanis(C18)
Uanis(C20) = Uanis(C20A)
5. Rigid body (RIGU) restrains
 All non-hydrogen atoms
 with sigma for 1-2 distances of 0.004 and sigma for 1-3 distances of 0.004
6. Others
 Sof(C10A)=Sof(H10A)=Sof(C12A)=Sof(H12A)=Sof(C11A)=Sof(H11A)=Sof(S3A)=1-FVAR(1)
 Sof(S3)=Sof(C10)=Sof(H10)=Sof(C11)=Sof(H11)=Sof(C12)=Sof(H12)=FVAR(1)
 Sof(S1A)=Sof(C1A)=Sof(H1A)=Sof(C2A)=Sof(H2A)=Sof(C3A)=Sof(H3A)=1-FVAR(2)
 Sof(S1)=Sof(C3)=Sof(H3)=Sof(C2)=Sof(H2)=Sof(C1)=Sof(H1)=FVAR(2)
 Sof(H19C)=Sof(H19D)=Sof(Ir1A)=Sof(C16A)=Sof(H16A)=Sof(C17A)=Sof(H17A)=
 Sof(C18A)=Sof(H18C)=Sof(H18D)=Sof(C23A)=Sof(H23C)=Sof(H23D)=Sof(C22A)=
 Sof(H22C)=Sof(H22D)=Sof(C20A)=Sof(H20A)=Sof(C21A)=Sof(H21A)=Sof(I1A)=1-FVAR(3)
 Sof(Ir1)=Sof(I1)=Sof(C17)=Sof(H17)=Sof(C16)=Sof(H16)=Sof(C18)=Sof(H18A)=
 Sof(H18B)=Sof(C21)=Sof(H21)=Sof(C20)=Sof(H20)=Sof(H19A)=Sof(H19B)=Sof(C22)=
 Sof(H22A)=Sof(H22B)=Sof(C23)=Sof(H23A)=Sof(H23B)=FVAR(3)
7.a Ternary CH refined with riding coordinates:
 C17(H17), C16(H16), C21(H21), C20(H20), C16A(H16A), C17A(H17A), C20A(H20A),
 C21A(H21A)
7.b Secondary CH2 refined with riding coordinates:
 C18(H18A,H18B), C19(H19A,H19B), C19(H19C,H19D), C22(H22A,H22B), C23(H23A,
 H23B), C18A(H18C,H18D), C23A(H23C,H23D), C22A(H22C,H22D)
7.c Aromatic/amide H refined with riding coordinates:
 C10(H10), C3(H3), C2(H2), C1(H1), C11(H11), C12(H12), C10A(H10A), C12A(H12A),
 C11A(H11A), C1A(H1A), C2A(H2A), C3A(H3A)
7.d Idealised Me refined as rotating group:
 C15(H15A,H15B,H15C), C13(H13A,H13B,H13C)
;
_olex2_submission_special_instructions 'No special instructions were received'

loop_
_space_group_symop_operation_xyz
'x, y, z'
'-x, y, -z+1/2'
'x+1/2, y+1/2, z'
'-x+1/2, y+1/2, -z+1/2'
'-x, -y, -z'
'x, -y, z-1/2'
'-x+1/2, -y+1/2, -z'
'x+1/2, -y+1/2, z-1/2'

loop_
_atom_site_label
_atom_site_type_symbol
_atom_site_fract_x
_atom_site_fract_y
_atom_site_fract_z
_atom_site_U_iso_or_equiv
_atom_site_adp_type
_atom_site_occupancy
_atom_site_site_symmetry_order
_atom_site_calc_flag
_atom_site_refinement_flags_posn
_atom_site_refinement_flags_adp
_atom_site_refinement_flags_occupancy
_atom_site_disorder_assembly
_atom_site_disorder_group
Ir1 Ir 0.63670(8) 0.87358(18) 0.87123(7) 0.0532(3) Uani 0.709(4) 1 d D U P A 1
I1 I 0.58475(8) 0.6798(2) 0.90717(7) 0.0802(4) Uani 0.709(4) 1 d D U P A 1
S2 S 0.72887(5) 0.35738(12) 0.74304(5) 0.0534(3) Uani 1 1 d . U . . .
S1 S 0.62354(9) 0.4023(2) 0.59208(8) 0.0524(6) Uani 0.803(5) 1 d D U P B 1
S3 S 0.88141(13) 0.5296(4) 0.87469(18) 0.0814(11) Uani 0.697(5) 1 d D U P C 1
N2 N 0.72120(14) 0.6529(3) 0.85741(14) 0.0409(8) Uani 1 1 d . U . . .
C10 C 0.8399(8) 0.272(2) 0.8768(8) 0.066(3) Uani 0.697(5) 1 d D U P C 1
H10 H 0.814999 0.191961 0.867254 0.080 Uiso 0.697(5) 1 calc R . P C 1
C6 C 0.66931(16) 0.5564(4) 0.76285(16) 0.0391(8) Uani 1 1 d . U . . .
N1 N 0.63701(14) 0.6682(3) 0.77416(14) 0.0414(7) Uani 1 1 d . U . . .
C5 C 0.66350(17) 0.4581(4) 0.71816(17) 0.0434(9) Uani 1 1 d . U . . .
C3 C 0.5556(5) 0.4021(13) 0.6499(5) 0.056(2) Uani 0.803(5) 1 d D U P B 1
H3 H 0.541040 0.412365 0.680651 0.067 Uiso 0.803(5) 1 calc R . P B 1
C14 C 0.66799(17) 0.7248(4) 0.83200(16) 0.0420(9) Uani 1 1 d D U . . .
C7 C 0.72411(17) 0.5481(4) 0.81609(16) 0.0392(8) Uani 1 1 d . U . . .
C4 C 0.61361(19) 0.4235(4) 0.65976(18) 0.0452(9) Uani 1 1 d D U . . .
C15 C 0.76244(19) 0.6662(5) 0.92220(17) 0.0544(11) Uani 1 1 d . U . . .
H15A H 0.755247 0.755316 0.938624 0.082 Uiso 1 1 calc GR . . . .
H15B H 0.802829 0.664550 0.925230 0.082 Uiso 1 1 calc GR . . . .
H15C H 0.756478 0.587518 0.945501 0.082 Uiso 1 1 calc GR . . . .
C9 C 0.8244(2) 0.4132(5) 0.8550(2) 0.0518(10) Uani 1 1 d D U . . .
C8 C 0.76269(17) 0.4478(4) 0.81316(18) 0.0448(9) Uani 1 1 d . U . . .
C17 C 0.7044(4) 1.0254(9) 0.8752(4) 0.0681(17) Uani 0.709(4) 1 d D U P A 1
H17 H 0.739784 0.979367 0.873342 0.082 Uiso 0.709(4) 1 calc R . P A 1
C2 C 0.5194(4) 0.3625(13) 0.5878(4) 0.0594(19) Uani 0.803(5) 1 d D U P B 1
H2 H 0.478761 0.341831 0.573723 0.071 Uiso 0.803(5) 1 calc R . P B 1
C16 C 0.6582(4) 1.0404(10) 0.8175(4) 0.067(2) Uani 0.709(4) 1 d D U P A 1
H16 H 0.667155 1.003097 0.783246 0.080 Uiso 0.709(4) 1 calc R . P A 1
C1 C 0.5499(4) 0.3580(15) 0.5517(4) 0.0563(19) Uani 0.803(5) 1 d D U P B 1
H1 H 0.533144 0.333839 0.509798 0.068 Uiso 0.803(5) 1 calc R . P B 1
C11 C 0.9314(4) 0.4069(9) 0.9207(5) 0.069(2) Uani 0.697(5) 1 d D U P C 1
H11 H 0.971532 0.427348 0.943972 0.083 Uiso 0.697(5) 1 calc R . P C 1
C18 C 0.7195(4) 1.1219(10) 0.9312(4) 0.094(2) Uani 0.709(4) 1 d D U P A 1
H18A H 0.753847 1.081170 0.964993 0.113 Uiso 0.709(4) 1 calc R . P A 1
H18B H 0.731690 1.214622 0.921310 0.113 Uiso 0.709(4) 1 calc R . P A 1
C21 C 0.5767(4) 1.0538(10) 0.8731(4) 0.0773(19) Uani 0.709(4) 1 d D U P A 1
H21 H 0.537724 1.022484 0.871239 0.093 Uiso 0.709(4) 1 calc R . P A 1
C13 C 0.57820(18) 0.7180(5) 0.73185(18) 0.0591(12) Uani 1 1 d . U . . .
H13A H 0.576784 0.723822 0.690532 0.089 Uiso 1 1 calc GR . . . .
H13B H 0.570733 0.811353 0.744659 0.089 Uiso 1 1 calc GR . . . .
H13C H 0.548281 0.651793 0.732420 0.089 Uiso 1 1 calc GR . . . .
C20 C 0.6230(4) 1.0421(10) 0.9316(4) 0.0764(16) Uani 0.709(4) 1 d D U P A 1
H20 H 0.610933 1.005288 0.963834 0.092 Uiso 0.709(4) 1 calc R . P A 1
C12 C 0.9068(4) 0.2782(10) 0.9197(5) 0.069(2) Uani 0.697(5) 1 d D U P C 1
H12 H 0.928103 0.200017 0.942724 0.083 Uiso 0.697(5) 1 calc R . P C 1
C19 C 0.6723(3) 1.1463(7) 0.9536(3) 0.093(2) Uani 0.960(15) 1 d D U . . .
H19A H 0.655984 1.241765 0.940975 0.112 Uiso 0.709(4) 1 calc R . P A 1
H19B H 0.690216 1.144254 0.998663 0.112 Uiso 0.709(4) 1 calc R . P A 1
H19C H 0.653773 1.235328 0.958077 0.112 Uiso 0.291(4) 1 calc R . P A 2
H19D H 0.703726 1.124188 0.993859 0.112 Uiso 0.291(4) 1 calc R . P A 2
C22 C 0.5734(4) 1.1752(10) 0.8297(4) 0.091(2) Uani 0.709(4) 1 d D U P A 1
H22A H 0.533053 1.179770 0.797810 0.109 Uiso 0.709(4) 1 calc R . P A 1
H22B H 0.581010 1.264658 0.852827 0.109 Uiso 0.709(4) 1 calc R . P A 1
C23 C 0.6147(4) 1.1650(11) 0.7997(5) 0.099(2) Uani 0.709(4) 1 d D U P A 1
H23A H 0.637781 1.253290 0.808050 0.119 Uiso 0.709(4) 1 calc R . P A 1
H23B H 0.591415 1.160423 0.755224 0.119 Uiso 0.709(4) 1 calc R . P A 1
C10A C 0.8691(10) 0.516(3) 0.8617(14) 0.067(4) Uani 0.303(5) 1 d D U P C 2
H10A H 0.864922 0.601900 0.840368 0.080 Uiso 0.303(5) 1 calc R . P C 2
C12A C 0.9263(8) 0.453(2) 0.9121(11) 0.070(5) Uani 0.303(5) 1 d D U P C 2
H12A H 0.962180 0.503112 0.930075 0.084 Uiso 0.303(5) 1 calc R . P C 2
C11A C 0.9187(7) 0.318(2) 0.9270(11) 0.076(5) Uani 0.303(5) 1 d D U P C 2
H11A H 0.949082 0.262679 0.955330 0.092 Uiso 0.303(5) 1 calc R . P C 2
S3A S 0.8464(5) 0.2588(13) 0.8880(6) 0.075(2) Uani 0.303(5) 1 d D U P C 2
S1A S 0.5455(5) 0.3812(18) 0.6590(6) 0.065(3) Uani 0.197(5) 1 d D U P B 2
C1A C 0.5182(16) 0.343(6) 0.5810(12) 0.061(5) Uani 0.197(5) 1 d D U P B 2
H1A H 0.479814 0.309257 0.558034 0.074 Uiso 0.197(5) 1 calc R . P B 2
C2A C 0.5587(16) 0.369(6) 0.5569(13) 0.058(5) Uani 0.197(5) 1 d D U P B 2
H2A H 0.551140 0.359070 0.515014 0.070 Uiso 0.197(5) 1 calc R . P B 2
C3A C 0.6146(13) 0.412(3) 0.6036(10) 0.053(4) Uani 0.197(5) 1 d D U P B 2
H3A H 0.648429 0.430127 0.595790 0.064 Uiso 0.197(5) 1 calc R . P B 2
Ir1A Ir 0.63786(18) 0.8883(4) 0.86978(17) 0.0362(5) Uani 0.291(4) 1 d D U P A 2
C16A C 0.6399(9) 1.0385(19) 0.8128(9) 0.063(5) Uani 0.291(4) 1 d D U P A 2
H16A H 0.644312 1.004288 0.775462 0.075 Uiso 0.291(4) 1 calc R . P A 2
C17A C 0.6935(9) 1.0405(19) 0.8677(10) 0.0681(17) Uani 0.291(4) 1 d D U P A 2
H17A H 0.729660 1.007532 0.863118 0.082 Uiso 0.291(4) 1 calc R . P A 2
C18A C 0.7012(11) 1.173(2) 0.9093(10) 0.094(2) Uani 0.291(4) 1 d D U P A 2
H18C H 0.743427 1.192723 0.932262 0.113 Uiso 0.291(4) 1 calc R . P A 2
H18D H 0.683013 1.256047 0.883749 0.113 Uiso 0.291(4) 1 calc R . P A 2
C23A C 0.5879(11) 1.143(3) 0.8010(14) 0.099(2) Uani 0.291(4) 1 d D U P A 2
H23C H 0.604282 1.235666 0.818390 0.119 Uiso 0.291(4) 1 calc R . P A 2
H23D H 0.566522 1.155045 0.756539 0.119 Uiso 0.291(4) 1 calc R . P A 2
C22A C 0.5447(9) 1.098(3) 0.8272(10) 0.091(2) Uani 0.291(4) 1 d D U P A 2
H22C H 0.513002 1.042442 0.796256 0.109 Uiso 0.291(4) 1 calc R . P A 2
H22D H 0.526737 1.182995 0.836357 0.109 Uiso 0.291(4) 1 calc R . P A 2
C20A C 0.6254(9) 1.028(2) 0.9377(10) 0.0764(16) Uani 0.291(4) 1 d D U P A 2
H20A H 0.626057 0.975775 0.974293 0.092 Uiso 0.291(4) 1 calc R . P A 2
C21A C 0.5728(8) 1.009(2) 0.8858(9) 0.0773(19) Uani 0.291(4) 1 d D U P A 2
H21A H 0.543755 0.948629 0.893787 0.093 Uiso 0.291(4) 1 calc R . P A 2
I1A I 0.60278(15) 0.6337(4) 0.91986(15) 0.0802(4) Uani 0.291(4) 1 d D U P A 2

loop_
_atom_site_aniso_label
_atom_site_aniso_U_11
_atom_site_aniso_U_22
_atom_site_aniso_U_33
_atom_site_aniso_U_23
_atom_site_aniso_U_13
_atom_site_aniso_U_12
Ir1 0.0375(5) 0.0782(7) 0.0419(5) -0.0181(4) 0.0139(3) 0.0066(4)
I1 0.0760(7) 0.0996(9) 0.0808(5) 0.0003(5) 0.0481(5) -0.0209(6)
S2 0.0445(6) 0.0512(7) 0.0580(6) -0.0107(5) 0.0139(5) 0.0072(5)
S1 0.0525(10) 0.0605(11) 0.0478(9) -0.0117(7) 0.0241(7) -0.0052(8)
S3 0.0452(15) 0.0639(15) 0.113(3) -0.0084(14) 0.0085(14) -0.0068(11)
N2 0.0376(18) 0.0460(19) 0.0361(15) -0.0012(13) 0.0117(14) 0.0016(15)
C10 0.041(5) 0.073(5) 0.063(6) 0.014(4) -0.002(4) 0.021(4)
C6 0.033(2) 0.042(2) 0.0414(18) 0.0022(16) 0.0136(16) -0.0003(17)
N1 0.0378(18) 0.0485(19) 0.0364(15) -0.0016(14) 0.0133(14) 0.0049(15)
C5 0.035(2) 0.047(2) 0.045(2) -0.0045(17) 0.0135(16) 0.0020(18)
C3 0.050(4) 0.070(5) 0.043(3) -0.001(3) 0.014(3) -0.008(4)
C14 0.033(2) 0.057(2) 0.0361(18) 0.0023(17) 0.0139(16) 0.0010(18)
C7 0.035(2) 0.042(2) 0.0390(18) 0.0030(16) 0.0136(16) 0.0007(17)
C4 0.045(2) 0.045(2) 0.0433(18) -0.0043(16) 0.0146(17) 0.0002(18)
C15 0.044(2) 0.074(3) 0.0366(19) -0.0034(19) 0.0073(18) 0.001(2)
C9 0.041(2) 0.055(2) 0.054(2) -0.0020(18) 0.0135(18) 0.0066(18)
C8 0.037(2) 0.043(2) 0.050(2) -0.0007(18) 0.0128(17) 0.0020(18)
C17 0.063(4) 0.071(3) 0.075(3) -0.009(3) 0.033(3) -0.012(3)
C2 0.045(3) 0.073(5) 0.050(3) -0.010(3) 0.009(3) -0.004(3)
C16 0.064(5) 0.071(4) 0.080(4) 0.011(4) 0.044(4) 0.014(4)
C1 0.051(4) 0.065(4) 0.044(3) -0.009(3) 0.009(3) -0.004(3)
C11 0.043(4) 0.063(5) 0.079(5) -0.004(4) 0.001(4) 0.010(3)
C18 0.098(5) 0.081(5) 0.096(5) -0.024(4) 0.030(4) -0.020(4)
C21 0.069(3) 0.108(5) 0.067(4) -0.002(3) 0.040(3) 0.032(4)
C13 0.039(2) 0.082(3) 0.045(2) -0.007(2) 0.0058(19) 0.019(2)
C20 0.082(3) 0.095(4) 0.060(3) -0.020(3) 0.037(2) 0.017(3)
C12 0.043(4) 0.068(4) 0.075(4) -0.003(4) 0.000(4) 0.009(3)
C19 0.117(4) 0.080(4) 0.077(4) -0.022(3) 0.032(3) 0.007(3)
C22 0.079(5) 0.109(6) 0.088(4) 0.018(4) 0.038(4) 0.040(4)
C23 0.083(5) 0.095(5) 0.129(5) 0.034(4) 0.054(4) 0.039(4)
C10A 0.042(6) 0.066(7) 0.064(7) 0.005(6) -0.008(6) 0.003(5)
C12A 0.045(7) 0.073(8) 0.068(8) 0.001(7) -0.004(6) 0.008(7)
C11A 0.049(7) 0.082(8) 0.076(8) 0.017(7) 0.001(6) 0.020(7)
S3A 0.061(4) 0.082(4) 0.075(5) 0.031(3) 0.020(4) 0.034(3)
S1A 0.049(4) 0.084(6) 0.057(5) -0.007(4) 0.015(3) -0.019(4)
C1A 0.048(8) 0.078(9) 0.049(8) -0.008(8) 0.011(7) -0.008(8)
C2A 0.052(8) 0.071(10) 0.045(7) -0.008(8) 0.013(7) 0.000(8)
C3A 0.049(7) 0.061(8) 0.047(5) -0.007(6) 0.017(6) -0.002(7)
Ir1A 0.0348(9) 0.0440(7) 0.0364(9) 0.0017(6) 0.0212(7) -0.0061(6)
C16A 0.061(9) 0.056(9) 0.067(7) 0.005(8) 0.022(6) 0.016(7)
C17A 0.063(4) 0.071(3) 0.075(3) -0.009(3) 0.033(3) -0.012(3)
C18A 0.098(5) 0.081(5) 0.096(5) -0.024(4) 0.030(4) -0.020(4)
C23A 0.083(5) 0.095(5) 0.129(5) 0.034(4) 0.054(4) 0.039(4)
C22A 0.079(5) 0.109(6) 0.088(4) 0.018(4) 0.038(4) 0.040(4)
C20A 0.082(3) 0.095(4) 0.060(3) -0.020(3) 0.037(2) 0.017(3)
C21A 0.069(3) 0.108(5) 0.067(4) -0.002(3) 0.040(3) 0.032(4)
I1A 0.0760(7) 0.0996(9) 0.0808(5) 0.0003(5) 0.0481(5) -0.0209(6)

loop_
_atom_type_symbol
_atom_type_description
_atom_type_scat_dispersion_real
_atom_type_scat_dispersion_imag
_atom_type_scat_source
C C 0.0033 0.0016 'International Tables Vol C Tables 4.2.6.8 and 6.1.1.4'
H H 0.0000 0.0000 'International Tables Vol C Tables 4.2.6.8 and 6.1.1.4'
I I -0.4742 1.8119 'International Tables Vol C Tables 4.2.6.8 and 6.1.1.4'
Ir Ir -1.4442 7.9887 'International Tables Vol C Tables 4.2.6.8 and 6.1.1.4'
N N 0.0061 0.0033 'International Tables Vol C Tables 4.2.6.8 and 6.1.1.4'
S S 0.1246 0.1234 'International Tables Vol C Tables 4.2.6.8 and 6.1.1.4'

loop_
_geom_angle_atom_site_label_1
_geom_angle_atom_site_label_2
_geom_angle_atom_site_label_3
_geom_angle
C14 Ir1 I1 89.88(14)
C14 Ir1 C17 92.5(3)
C14 Ir1 C16 89.9(3)
C14 Ir1 C21 155.7(2)
C14 Ir1 C20 166.9(3)
C17 Ir1 I1 158.8(3)
C17 Ir1 C16 37.0(3)
C17 Ir1 C21 90.3(4)
C17 Ir1 C20 79.7(3)
C16 Ir1 I1 164.2(3)
C16 Ir1 C21 78.0(3)
C16 Ir1 C20 90.1(3)
C21 Ir1 I1 96.1(2)
C20 Ir1 I1 93.6(2)
C20 Ir1 C21 36.2(3)
C8 S2 C5 94.56(19)
C1 S1 C4 91.9(4)
C9 S3 C11 92.6(4)
C14 N2 C7 110.0(3)
C14 N2 C15 123.5(3)
C7 N2 C15 125.4(3)
C9 C10 C12 105.3(14)
N1 C6 C7 106.1(3)
C5 C6 N1 139.5(4)
C5 C6 C7 114.4(4)
C6 N1 C13 125.9(3)
C14 N1 C6 110.4(3)
C14 N1 C13 123.8(3)
C6 C5 S2 107.9(3)
C6 C5 C4 131.7(4)
C4 C5 S2 120.3(3)
C4 C3 C2 112.9(9)
N2 C14 Ir1 128.0(3)
N2 C14 N1 107.1(3)
N2 C14 Ir1A 128.3(3)
N1 C14 Ir1 124.8(3)
N1 C14 Ir1A 124.6(3)
N2 C7 C6 106.3(3)
C8 C7 N2 138.7(4)
C8 C7 C6 115.0(3)
C5 C4 S1 121.5(3)
C5 C4 S1A 120.2(5)
C3 C4 S1 110.7(6)
C3 C4 C5 127.8(6)
C3A C4 C5 127.4(13)
C3A C4 S1A 112.2(13)
C10 C9 S3 115.5(8)
C10 C9 C8 120.2(8)
C8 C9 S3 124.0(3)
C8 C9 S3A 124.8(6)
C10A C9 C8 117.9(10)
C10A C9 S3A 117.0(9)
C7 C8 S2 108.0(3)
C7 C8 C9 132.0(4)
C9 C8 S2 119.9(3)
C16 C17 Ir1 73.3(5)
C16 C17 C18 127.8(8)
C18 C17 Ir1 109.9(6)
C1 C2 C3 112.7(9)
C17 C16 Ir1 69.7(5)
C17 C16 C23 123.8(8)
C23 C16 Ir1 113.4(6)
C2 C1 S1 111.7(7)
C12 C11 S3 112.8(8)
C19 C18 C17 117.0(7)
C20 C21 Ir1 71.5(5)
C20 C21 C22 122.1(9)
C22 C21 Ir1 113.9(5)
C21 C20 Ir1 72.3(4)
C21 C20 C19 121.5(9)
C19 C20 Ir1 112.1(6)
C11 C12 C10 113.3(11)
C18 C19 C20 115.1(6)
C18A C19 C20A 117.9(11)
C23 C22 C21 115.1(7)
C22 C23 C16 117.7(7)
C9 C10A C12A 104.6(16)
C11A C12A C10A 112.2(16)
C12A C11A S3A 112.6(14)
C9 S3A C11A 92.4(9)
C4 S1A C1A 90.9(13)
C2A C1A S1A 112(2)
C1A C2A C3A 111(2)
C4 C3A C2A 113(2)
C14 Ir1A C20A 161.1(7)
C14 Ir1A C21A 155.1(6)
C14 Ir1A I1A 77.77(17)
C16A Ir1A C14 96.9(6)
C16A Ir1A C17A 42.4(7)
C16A Ir1A C20A 97.4(8)
C16A Ir1A C21A 88.4(7)
C16A Ir1A I1A 161.8(7)
C17A Ir1A C14 98.6(5)
C17A Ir1A C20A 83.9(6)
C17A Ir1A C21A 101.5(8)
C17A Ir1A I1A 155.0(7)
C20A Ir1A I1A 92.0(5)
C21A Ir1A C20A 37.7(6)
C21A Ir1A I1A 89.7(5)
C17A C16A Ir1A 69.8(9)
C17A C16A C23A 123.3(18)
C23A C16A Ir1A 109.1(11)
C16A C17A Ir1A 67.8(9)
C16A C17A C18A 114.9(17)
C18A C17A Ir1A 117.8(12)
C19 C18A C17A 110.0(14)
C22A C23A C16A 115.2(14)
C23A C22A C21A 113.2(15)
C19 C20A Ir1A 107.3(10)
C21A C20A C19 130.3(18)
C21A C20A Ir1A 68.3(9)
C22A C21A Ir1A 103.1(10)
C20A C21A Ir1A 74.1(10)
C20A C21A C22A 130.9(18)

loop_
_geom_bond_atom_site_label_1
_geom_bond_atom_site_label_2
_geom_bond_distance
Ir1 I1 2.537(2)
Ir1 C14 1.980(4)
Ir1 C17 2.148(8)
Ir1 C16 2.194(8)
Ir1 C21 2.238(8)
Ir1 C20 2.229(8)
S2 C5 1.737(4)
S2 C8 1.736(4)
S1 C4 1.716(4)
S1 C1 1.712(8)
S3 C9 1.675(5)
S3 C11 1.702(8)
N2 C14 1.366(5)
N2 C7 1.399(5)
N2 C15 1.454(5)
C10 C9 1.404(18)
C10 C12 1.538(16)
C6 N1 1.394(5)
C6 C5 1.357(5)
C6 C7 1.419(5)
N1 C14 1.368(5)
N1 C13 1.455(5)
C5 C4 1.458(5)
C3 C4 1.356(11)
C3 C2 1.418(13)
C14 Ir1A 2.042(6)
C7 C8 1.347(5)
C4 S1A 1.703(11)
C4 C3A 1.337(19)
C9 C8 1.466(5)
C9 C10A 1.41(2)
C9 S3A 1.618(11)
C17 C16 1.378(11)
C17 C18 1.512(9)
C2 C1 1.338(8)
C16 C23 1.512(10)
C11 C12 1.334(10)
C18 C19 1.466(10)
C21 C20 1.388(11)
C21 C22 1.502(11)
C20 C19 1.468(10)
C19 C18A 1.496(16)
C19 C20A 1.526(16)
C22 C23 1.448(11)
C10A C12A 1.54(2)
C12A C11A 1.333(16)
C11A S3A 1.720(16)
S1A C1A 1.72(2)
C1A C2A 1.344(17)
C2A C3A 1.42(2)
Ir1A C16A 1.951(17)
Ir1A C17A 1.978(17)
Ir1A C20A 2.172(17)
Ir1A C21A 2.099(16)
Ir1A I1A 2.922(4)
C16A C17A 1.42(2)
C16A C23A 1.531(16)
C17A C18A 1.536(16)
C23A C22A 1.481(19)
C22A C21A 1.514(17)
C20A C21A 1.38(2)
